data_1529864
loop_
_publ_author_name
'Ackrill, Thomas D.'
'Sparkes, Hazel A.'
'Willis, Christine L.'

_publ_section_title
;
 Synthesis of Diarylheptanoid Scaffolds Inspired by Calyxins I and J.
;
_journal_issue 15
_journal_name_full 'Organic letters'
_journal_page_first 3884
_journal_page_last 3887
_journal_paper_doi 10.1021/acs.orglett.5b01848
_journal_volume 17
_journal_year 2015
_chemical_formula_moiety 'C32 H30 O2'
_chemical_formula_sum 'C32 H30 O2'
_chemical_formula_weight 446.56
_chemical_name_systematic
;
 ?
;
_space_group_crystal_system triclinic
_space_group_IT_number 2
_space_group_name_Hall '-P 1'
_space_group_name_H-M_alt 'P -1'
_symmetry_space_group_name_Hall '-P 1'
_symmetry_space_group_name_H-M 'P -1'
_atom_sites_solution_hydrogens geom
_atom_sites_solution_primary iterative
_audit_creation_date 2014-04-02
_audit_creation_method
;
Olex2 1.2
(compiled 2014.03.20 svn.r2914 for OlexSys, GUI svn.r4813)
;
_cell_angle_alpha 105.145(2)
_cell_angle_beta 101.933(2)
_cell_angle_gamma 100.657(2)
_cell_formula_units_Z 2
_cell_length_a 7.0588(2)
_cell_length_b 11.8690(3)
_cell_length_c 15.6316(4)
_cell_measurement_reflns_used 2182
_cell_measurement_temperature 100.00
_cell_measurement_theta_max 27.37
_cell_measurement_theta_min 2.64
_cell_volume 1196.58(6)
_computing_data_reduction 'SAINT v8.27A (Bruker, 2012)'
_computing_molecular_graphics 'Olex2 (Dolomanov et al., 2009)'
_computing_publication_material 'Olex2 (Dolomanov et al., 2009)'
_computing_structure_refinement 'XL (Sheldrick, 2008)'
_computing_structure_solution 'olex2.solve (Bourhis et al., 2013)'
_diffrn_ambient_temperature 100.00
_diffrn_detector 'Bruker area detector'
_diffrn_detector_type 'CCD area detector'
_diffrn_measured_fraction_theta_full 0.998
_diffrn_measured_fraction_theta_max 0.995
_diffrn_measurement_device 'Bruker Apex II kappa CCDC area detector'
_diffrn_measurement_device_type 'Bruker APEX-II CCD'
_diffrn_measurement_method '\f and \w scans'
_diffrn_radiation_monochromator graphite
_diffrn_radiation_type MoK\a
_diffrn_radiation_wavelength 0.71073
_diffrn_reflns_av_R_equivalents 0.0380
_diffrn_reflns_av_unetI/netI 0.0632
_diffrn_reflns_laue_measured_fraction_full 0.998
_diffrn_reflns_laue_measured_fraction_max 0.995
_diffrn_reflns_limit_h_max 9
_diffrn_reflns_limit_h_min -9
_diffrn_reflns_limit_k_max 15
_diffrn_reflns_limit_k_min -15
_diffrn_reflns_limit_l_max 20
_diffrn_reflns_limit_l_min -21
_diffrn_reflns_number 13011
_diffrn_reflns_point_group_measured_fraction_full 0.998
_diffrn_reflns_point_group_measured_fraction_max 0.995
_diffrn_reflns_theta_full 26.000
_diffrn_reflns_theta_max 28.554
_diffrn_reflns_theta_min 1.401
_diffrn_source 'fine-focus sealed tube'
_diffrn_standards_number 0
_exptl_absorpt_coefficient_mu 0.076
_exptl_absorpt_correction_T_max 1.0000
_exptl_absorpt_correction_T_min 0.8928
_exptl_absorpt_correction_type multi-scan
_exptl_absorpt_process_details
;
SADABS-2012/1 (Bruker,2012) was used for absorption correction.
wR2(int) was 0.0473 before and 0.0412 after correction.
The Ratio of minimum to maximum transmission is 0.8928.
The \l/2 correction factor is 0.0015.
;
_exptl_crystal_colour colourless
_exptl_crystal_colour_primary colourless
_exptl_crystal_density_diffrn 1.239
_exptl_crystal_description block
_exptl_crystal_F_000 476
_exptl_crystal_size_max 0.24
_exptl_crystal_size_mid 0.23
_exptl_crystal_size_min 0.17
_refine_diff_density_max 0.293
_refine_diff_density_min -0.299
_refine_diff_density_rms 0.050
_refine_ls_extinction_method none
_refine_ls_goodness_of_fit_ref 1.030
_refine_ls_hydrogen_treatment constr
_refine_ls_matrix_type full
_refine_ls_number_parameters 307
_refine_ls_number_reflns 6062
_refine_ls_number_restraints 0
_refine_ls_restrained_S_all 1.030
_refine_ls_R_factor_all 0.0937
_refine_ls_R_factor_gt 0.0521
_refine_ls_shift/su_max 0.000
_refine_ls_shift/su_mean 0.000
_refine_ls_structure_factor_coef Fsqd
_refine_ls_weighting_details 'w=1/[\s^2^(Fo^2^)+(0.0433P)^2^+0.2381P] where P=(Fo^2^+2Fc^2^)/3'
_refine_ls_weighting_scheme calc
_refine_ls_wR_factor_gt 0.1050
_refine_ls_wR_factor_ref 0.1235
_reflns_Friedel_coverage 0.000
_reflns_number_gt 3860
_reflns_number_total 6062
_reflns_threshold_expression 'I > 2\s(I)'
_cod_data_source_file ol5b01848_si_002.cif
_cod_data_source_block 25
_cod_database_code 1529864
_shelxl_version_number 2013-3
_shelx_space_group_comment
;
The symmetry employed for this shelxl refinement is uniquely defined
by the following loop, which should always be used as a source of
symmetry information in preference to the above space-group names.
They are only intended as comments.
;
_olex2_refinement_description
;
1. Fixed Uiso
 At 1.2 times of:
  All C(H) groups, All C(H,H) groups
2.a Ternary CH refined with riding coordinates:
 C7(H7), C8(H8), C9(H9), C17(H17), C18(H18)
2.b Secondary CH2 refined with riding coordinates:
 C16(H16A,H16B), C19(H19A,H19B), C20(H20A,H20B)
2.c Aromatic/amide H refined with riding coordinates:
 C2(H2), C3(H3), C4(H4), C5(H5), C6(H6), C12(H12), C13(H13), C14(H14),
 C15(H15), C22(H22), C23(H23), C24(H24), C25(H25), C26(H26), C28(H28), C29(H29),
  C30(H30), C31(H31), C32(H32)
;

loop_
_space_group_symop_operation_xyz
'x, y, z'
'-x, -y, -z'

loop_
_atom_site_label
_atom_site_type_symbol
_atom_site_fract_x
_atom_site_fract_y
_atom_site_fract_z
_atom_site_U_iso_or_equiv
_atom_site_adp_type
_atom_site_occupancy
_atom_site_site_symmetry_order
_atom_site_calc_flag
_atom_site_refinement_flags_posn
O1 O 1.21762(16) 0.39512(11) 0.39475(8) 0.0233(3) Uani 1 1 d .
O2 O 0.67402(17) 0.12414(10) 0.13536(8) 0.0240(3) Uani 1 1 d .
C1 C 0.9671(2) 0.29384(14) 0.44272(11) 0.0195(3) Uani 1 1 d .
C2 C 0.8570(2) 0.33935(15) 0.50167(11) 0.0219(4) Uani 1 1 d .
H2 H 0.7966 0.4021 0.4928 0.026 Uiso 1 1 calc R
C3 C 0.8345(2) 0.29387(16) 0.57344(12) 0.0247(4) Uani 1 1 d .
H3 H 0.7577 0.3249 0.6129 0.030 Uiso 1 1 calc R
C4 C 0.9240(2) 0.20341(16) 0.58745(12) 0.0255(4) Uani 1 1 d .
H4 H 0.9095 0.1725 0.6367 0.031 Uiso 1 1 calc R
C5 C 1.0350(3) 0.15806(16) 0.52934(12) 0.0251(4) Uani 1 1 d .
H5 H 1.0967 0.0960 0.5388 0.030 Uiso 1 1 calc R
C6 C 1.0564(2) 0.20293(15) 0.45748(11) 0.0229(4) Uani 1 1 d .
H6 H 1.1326 0.1713 0.4180 0.027 Uiso 1 1 calc R
C7 C 1.0010(2) 0.34748(15) 0.36806(11) 0.0194(3) Uani 1 1 d .
H7 H 0.9366 0.4163 0.3719 0.023 Uiso 1 1 calc R
C8 C 0.9357(2) 0.26440(14) 0.26799(11) 0.0192(3) Uani 1 1 d .
H8 H 1.0173 0.2037 0.2627 0.023 Uiso 1 1 calc R
C9 C 0.9851(2) 0.34249(15) 0.20703(11) 0.0206(4) Uani 1 1 d .
H9 H 0.8958 0.3989 0.2086 0.025 Uiso 1 1 calc R
C10 C 1.2005(2) 0.41765(15) 0.24353(11) 0.0204(4) Uani 1 1 d .
C11 C 1.3029(2) 0.43896(14) 0.33467(11) 0.0205(4) Uani 1 1 d .
C12 C 1.5020(2) 0.50592(15) 0.37040(12) 0.0248(4) Uani 1 1 d .
H12 H 1.5703 0.5181 0.4325 0.030 Uiso 1 1 calc R
C13 C 1.5993(3) 0.55421(16) 0.31531(12) 0.0266(4) Uani 1 1 d .
H13 H 1.7347 0.6000 0.3396 0.032 Uiso 1 1 calc R
C14 C 1.5005(3) 0.53629(16) 0.22486(13) 0.0288(4) Uani 1 1 d .
H14 H 1.5671 0.5701 0.1870 0.035 Uiso 1 1 calc R
C15 C 1.3029(3) 0.46841(16) 0.18976(12) 0.0261(4) Uani 1 1 d .
H15 H 1.2358 0.4563 0.1275 0.031 Uiso 1 1 calc R
C16 C 0.9402(2) 0.26186(16) 0.10777(11) 0.0240(4) Uani 1 1 d .
H16A H 0.9641 0.3129 0.0682 0.029 Uiso 1 1 calc R
H16B H 1.0328 0.2086 0.1043 0.029 Uiso 1 1 calc R
C17 C 0.7264(2) 0.18513(16) 0.07184(11) 0.0232(4) Uani 1 1 d .
H17 H 0.7229 0.1202 0.0154 0.028 Uiso 1 1 calc R
C18 C 0.7124(2) 0.19595(15) 0.23046(11) 0.0211(4) Uani 1 1 d .
H18 H 0.6280 0.2552 0.2345 0.025 Uiso 1 1 calc R
C19 C 0.5725(2) 0.25084(16) 0.04084(12) 0.0243(4) Uani 1 1 d .
H19A H 0.6108 0.2869 -0.0054 0.029 Uiso 1 1 calc R
H19B H 0.5698 0.3169 0.0941 0.029 Uiso 1 1 calc R
C20 C 0.3648(3) 0.16401(16) -0.00074(12) 0.0277(4) Uani 1 1 d .
H20A H 0.3781 0.0893 -0.0428 0.033 Uiso 1 1 calc R
H20B H 0.3183 0.1421 0.0497 0.033 Uiso 1 1 calc R
C21 C 0.2033(3) 0.20755(16) -0.05322(11) 0.0236(4) Uani 1 1 d .
C22 C 0.2298(3) 0.32296(17) -0.06073(12) 0.0276(4) Uani 1 1 d .
H22 H 0.3562 0.3794 -0.0323 0.033 Uiso 1 1 calc R
C23 C 0.0733(3) 0.35741(19) -0.10953(13) 0.0333(4) Uani 1 1 d .
H23 H 0.0936 0.4370 -0.1135 0.040 Uiso 1 1 calc R
C24 C -0.1119(3) 0.27551(19) -0.15222(13) 0.0340(5) Uani 1 1 d .
H24 H -0.2188 0.2988 -0.1853 0.041 Uiso 1 1 calc R
C25 C -0.1391(3) 0.15976(18) -0.14613(12) 0.0299(4) Uani 1 1 d .
H25 H -0.2648 0.1029 -0.1756 0.036 Uiso 1 1 calc R
C26 C 0.0158(3) 0.12654(17) -0.09739(11) 0.0260(4) Uani 1 1 d .
H26 H -0.0054 0.0467 -0.0937 0.031 Uiso 1 1 calc R
C27 C 0.6441(2) 0.10458(15) 0.27653(11) 0.0199(4) Uani 1 1 d .
C28 C 0.7063(2) -0.00251(15) 0.25999(11) 0.0220(4) Uani 1 1 d .
H28 H 0.7909 -0.0163 0.2204 0.026 Uiso 1 1 calc R
C29 C 0.6464(2) -0.08856(16) 0.30043(12) 0.0247(4) Uani 1 1 d .
H29 H 0.6880 -0.1615 0.2878 0.030 Uiso 1 1 calc R
C30 C 0.5256(2) -0.06843(16) 0.35946(12) 0.0267(4) Uani 1 1 d .
H30 H 0.4862 -0.1268 0.3882 0.032 Uiso 1 1 calc R
C31 C 0.4629(3) 0.03686(17) 0.37628(12) 0.0275(4) Uani 1 1 d .
H31 H 0.3809 0.0511 0.4170 0.033 Uiso 1 1 calc R
C32 C 0.5194(2) 0.12227(16) 0.33382(11) 0.0231(4) Uani 1 1 d .
H32 H 0.4719 0.1932 0.3442 0.028 Uiso 1 1 calc R

loop_
_atom_site_aniso_label
_atom_site_aniso_U_11
_atom_site_aniso_U_22
_atom_site_aniso_U_33
_atom_site_aniso_U_23
_atom_site_aniso_U_13
_atom_site_aniso_U_12
O1 0.0179(6) 0.0248(7) 0.0213(6) 0.0056(5) 0.0012(5) -0.0017(5)
O2 0.0257(6) 0.0203(6) 0.0193(6) 0.0029(5) 0.0018(5) -0.0006(5)
C1 0.0170(8) 0.0170(8) 0.0176(8) 0.0006(6) -0.0004(6) 0.0004(6)
C2 0.0215(8) 0.0156(8) 0.0231(9) 0.0013(7) 0.0026(7) 0.0022(7)
C3 0.0218(9) 0.0226(9) 0.0243(9) 0.0014(7) 0.0072(7) 0.0002(7)
C4 0.0240(9) 0.0233(9) 0.0234(9) 0.0065(7) 0.0035(7) -0.0035(7)
C5 0.0242(9) 0.0185(9) 0.0276(9) 0.0061(7) -0.0005(7) 0.0032(7)
C6 0.0216(8) 0.0227(9) 0.0212(9) 0.0030(7) 0.0039(7) 0.0055(7)
C7 0.0157(8) 0.0190(8) 0.0192(8) 0.0033(7) 0.0009(6) 0.0027(7)
C8 0.0169(8) 0.0166(8) 0.0208(8) 0.0028(6) 0.0032(7) 0.0027(7)
C9 0.0182(8) 0.0191(8) 0.0202(8) 0.0042(7) 0.0013(7) 0.0017(7)
C10 0.0215(8) 0.0157(8) 0.0216(8) 0.0037(6) 0.0043(7) 0.0039(7)
C11 0.0202(8) 0.0158(8) 0.0245(9) 0.0046(7) 0.0066(7) 0.0038(7)
C12 0.0209(9) 0.0218(9) 0.0256(9) 0.0035(7) -0.0002(7) 0.0035(7)
C13 0.0185(8) 0.0212(9) 0.0345(10) 0.0040(8) 0.0060(8) 0.0000(7)
C14 0.0281(10) 0.0247(10) 0.0313(10) 0.0072(8) 0.0110(8) 0.0002(8)
C15 0.0281(9) 0.0224(9) 0.0228(9) 0.0048(7) 0.0043(7) 0.0007(8)
C16 0.0233(9) 0.0236(9) 0.0211(9) 0.0050(7) 0.0039(7) 0.0017(7)
C17 0.0252(9) 0.0222(9) 0.0197(8) 0.0051(7) 0.0049(7) 0.0029(7)
C18 0.0204(8) 0.0190(8) 0.0199(8) 0.0035(7) 0.0027(7) 0.0025(7)
C19 0.0234(9) 0.0225(9) 0.0236(9) 0.0056(7) 0.0029(7) 0.0036(7)
C20 0.0247(9) 0.0246(9) 0.0282(10) 0.0056(8) 0.0022(8) 0.0022(8)
C21 0.0227(9) 0.0270(9) 0.0189(8) 0.0043(7) 0.0060(7) 0.0048(7)
C22 0.0229(9) 0.0301(10) 0.0266(9) 0.0091(8) 0.0043(8) 0.0014(8)
C23 0.0331(10) 0.0370(11) 0.0357(11) 0.0189(9) 0.0101(9) 0.0111(9)
C24 0.0274(10) 0.0456(13) 0.0292(10) 0.0143(9) 0.0026(8) 0.0113(9)
C25 0.0222(9) 0.0370(11) 0.0228(9) 0.0022(8) 0.0026(7) 0.0033(8)
C26 0.0252(9) 0.0262(10) 0.0218(9) 0.0016(7) 0.0054(7) 0.0045(8)
C27 0.0141(8) 0.0191(8) 0.0205(8) 0.0026(7) 0.0006(6) -0.0005(7)
C28 0.0194(8) 0.0217(9) 0.0215(8) 0.0034(7) 0.0027(7) 0.0046(7)
C29 0.0214(9) 0.0200(9) 0.0268(9) 0.0050(7) -0.0001(7) 0.0022(7)
C30 0.0202(9) 0.0270(10) 0.0279(10) 0.0110(8) 0.0010(7) -0.0032(7)
C31 0.0204(9) 0.0346(11) 0.0250(9) 0.0073(8) 0.0068(7) 0.0030(8)
C32 0.0190(8) 0.0225(9) 0.0238(9) 0.0025(7) 0.0037(7) 0.0044(7)

loop_
_atom_type_symbol
_atom_type_description
_atom_type_scat_dispersion_real
_atom_type_scat_dispersion_imag
_atom_type_scat_source
C C 0.0033 0.0016 'International Tables Vol C Tables 4.2.6.8 and 6.1.1.4'
H H 0.0000 0.0000 'International Tables Vol C Tables 4.2.6.8 and 6.1.1.4'
O O 0.0106 0.0060 'International Tables Vol C Tables 4.2.6.8 and 6.1.1.4'

loop_
_geom_angle_atom_site_label_1
_geom_angle_atom_site_label_2
_geom_angle_atom_site_label_3
_geom_angle
C11 O1 C7 117.97(12)
C17 O2 C18 117.77(12)
C2 C1 C7 120.72(15)
C6 C1 C2 118.84(15)
C6 C1 C7 120.32(15)
C1 C2 H2 119.7
C3 C2 C1 120.64(16)
C3 C2 H2 119.7
C2 C3 H3 120.0
C4 C3 C2 120.00(16)
C4 C3 H3 120.0
C3 C4 H4 120.1
C3 C4 C5 119.71(16)
C5 C4 H4 120.1
C4 C5 H5 119.9
C6 C5 C4 120.25(17)
C6 C5 H5 119.9
C1 C6 H6 119.7
C5 C6 C1 120.56(16)
C5 C6 H6 119.7
O1 C7 C1 102.76(12)
O1 C7 H7 108.8
O1 C7 C8 108.63(12)
C1 C7 H7 108.8
C1 C7 C8 118.68(14)
C8 C7 H7 108.8
C7 C8 H8 108.2
C7 C8 C9 107.57(13)
C7 C8 C18 116.00(13)
C9 C8 H8 108.2
C9 C8 C18 108.39(13)
C18 C8 H8 108.2
C8 C9 H9 108.1
C10 C9 C8 111.00(13)
C10 C9 H9 108.1
C10 C9 C16 112.04(14)
C16 C9 C8 109.49(13)
C16 C9 H9 108.1
C11 C10 C9 119.63(14)
C11 C10 C15 117.41(15)
C15 C10 C9 122.97(15)
O1 C11 C10 122.89(14)
O1 C11 C12 115.76(15)
C10 C11 C12 121.35(15)
C11 C12 H12 120.1
C13 C12 C11 119.79(16)
C13 C12 H12 120.1
C12 C13 H13 119.9
C12 C13 C14 120.20(16)
C14 C13 H13 119.9
C13 C14 H14 120.3
C13 C14 C15 119.50(17)
C15 C14 H14 120.3
C10 C15 H15 119.1
C14 C15 C10 121.73(16)
C14 C15 H15 119.1
C9 C16 H16A 109.2
C9 C16 H16B 109.2
H16A C16 H16B 107.9
C17 C16 C9 112.09(14)
C17 C16 H16A 109.2
C17 C16 H16B 109.2
O2 C17 C16 111.29(13)
O2 C17 H17 105.9
O2 C17 C19 112.63(14)
C16 C17 H17 105.9
C16 C17 C19 114.54(14)
C19 C17 H17 105.9
O2 C18 C8 109.30(13)
O2 C18 H18 109.5
O2 C18 C27 103.60(13)
C8 C18 H18 109.5
C27 C18 C8 115.16(14)
C27 C18 H18 109.5
C17 C19 H19A 109.5
C17 C19 H19B 109.5
C17 C19 C20 110.60(14)
H19A C19 H19B 108.1
C20 C19 H19A 109.5
C20 C19 H19B 109.5
C19 C20 H20A 108.0
C19 C20 H20B 108.0
H20A C20 H20B 107.2
C21 C20 C19 117.28(15)
C21 C20 H20A 108.0
C21 C20 H20B 108.0
C22 C21 C20 124.04(15)
C22 C21 C26 117.73(17)
C26 C21 C20 118.23(16)
C21 C22 H22 119.5
C21 C22 C23 120.98(17)
C23 C22 H22 119.5
C22 C23 H23 119.9
C24 C23 C22 120.16(18)
C24 C23 H23 119.9
C23 C24 H24 120.4
C25 C24 C23 119.29(18)
C25 C24 H24 120.4
C24 C25 H25 119.9
C26 C25 C24 120.24(17)
C26 C25 H25 119.9
C21 C26 H26 119.2
C25 C26 C21 121.59(18)
C25 C26 H26 119.2
C28 C27 C18 119.17(15)
C32 C27 C18 122.28(15)
C32 C27 C28 118.54(16)
C27 C28 H28 119.5
C29 C28 C27 120.94(16)
C29 C28 H28 119.5
C28 C29 H29 120.0
C28 C29 C30 119.95(17)
C30 C29 H29 120.0
C29 C30 H30 120.2
C31 C30 C29 119.69(17)
C31 C30 H30 120.2
C30 C31 H31 119.8
C30 C31 C32 120.35(17)
C32 C31 H31 119.8
C27 C32 C31 120.48(17)
C27 C32 H32 119.8
C31 C32 H32 119.8

loop_
_geom_bond_atom_site_label_1
_geom_bond_atom_site_label_2
_geom_bond_distance
O1 C7 1.4575(18)
O1 C11 1.3741(19)
O2 C17 1.441(2)
O2 C18 1.4476(19)
C1 C2 1.392(2)
C1 C6 1.391(2)
C1 C7 1.507(2)
C2 H2 0.9500
C2 C3 1.391(2)
C3 H3 0.9500
C3 C4 1.385(2)
C4 H4 0.9500
C4 C5 1.387(2)
C5 H5 0.9500
C5 C6 1.386(2)
C6 H6 0.9500
C7 H7 1.0000
C7 C8 1.536(2)
C8 H8 1.0000
C8 C9 1.539(2)
C8 C18 1.544(2)
C9 H9 1.0000
C9 C10 1.518(2)
C9 C16 1.527(2)
C10 C11 1.391(2)
C10 C15 1.395(2)
C11 C12 1.397(2)
C12 H12 0.9500
C12 C13 1.378(2)
C13 H13 0.9500
C13 C14 1.382(3)
C14 H14 0.9500
C14 C15 1.390(2)
C15 H15 0.9500
C16 H16A 0.9900
C16 H16B 0.9900
C16 C17 1.515(2)
C17 H17 1.0000
C17 C19 1.522(2)
C18 H18 1.0000
C18 C27 1.512(2)
C19 H19A 0.9900
C19 H19B 0.9900
C19 C20 1.527(2)
C20 H20A 0.9900
C20 H20B 0.9900
C20 C21 1.514(2)
C21 C22 1.387(2)
C21 C26 1.399(2)
C22 H22 0.9500
C22 C23 1.396(2)
C23 H23 0.9500
C23 C24 1.389(3)
C24 H24 0.9500
C24 C25 1.383(3)
C25 H25 0.9500
C25 C26 1.379(2)
C26 H26 0.9500
C27 C28 1.399(2)
C27 C32 1.385(2)
C28 H28 0.9500
C28 C29 1.382(2)
C29 H29 0.9500
C29 C30 1.386(2)
C30 H30 0.9500
C30 C31 1.381(3)
C31 H31 0.9500
C31 C32 1.392(2)
C32 H32 0.9500

loop_
_geom_torsion_atom_site_label_1
_geom_torsion_atom_site_label_2
_geom_torsion_atom_site_label_3
_geom_torsion_atom_site_label_4
_geom_torsion
O1 C7 C8 C9 -64.00(16)
O1 C7 C8 C18 174.49(13)
O1 C11 C12 C13 -179.51(15)
O2 C17 C19 C20 -55.74(18)
O2 C18 C27 C28 47.75(18)
O2 C18 C27 C32 -131.31(15)
C1 C2 C3 C4 0.8(2)
C1 C7 C8 C9 179.26(14)
C1 C7 C8 C18 57.7(2)
C2 C1 C6 C5 0.3(2)
C2 C1 C7 O1 116.55(15)
C2 C1 C7 C8 -123.64(17)
C2 C3 C4 C5 -0.4(2)
C3 C4 C5 C6 0.0(2)
C4 C5 C6 C1 0.0(2)
C6 C1 C2 C3 -0.7(2)
C6 C1 C7 O1 -59.33(18)
C6 C1 C7 C8 60.5(2)
C7 O1 C11 C10 -13.7(2)
C7 O1 C11 C12 167.11(14)
C7 C1 C2 C3 -176.69(15)
C7 C1 C6 C5 176.31(15)
C7 C8 C9 C10 50.72(17)
C7 C8 C9 C16 174.92(13)
C7 C8 C18 O2 178.74(13)
C7 C8 C18 C27 -65.18(19)
C8 C9 C10 C11 -19.9(2)
C8 C9 C10 C15 160.63(16)
C8 C9 C16 C17 55.35(19)
C8 C18 C27 C28 -71.55(19)
C8 C18 C27 C32 109.39(18)
C9 C8 C18 O2 57.66(17)
C9 C8 C18 C27 173.75(14)
C9 C10 C11 O1 -0.2(2)
C9 C10 C11 C12 178.92(15)
C9 C10 C15 C14 -179.62(17)
C9 C16 C17 O2 -49.33(19)
C9 C16 C17 C19 79.86(18)
C10 C9 C16 C17 178.95(14)
C10 C11 C12 C13 1.3(3)
C11 O1 C7 C1 172.66(13)
C11 O1 C7 C8 46.11(18)
C11 C10 C15 C14 0.9(3)
C11 C12 C13 C14 -0.2(3)
C12 C13 C14 C15 -0.5(3)
C13 C14 C15 C10 0.1(3)
C15 C10 C11 O1 179.22(15)
C15 C10 C11 C12 -1.6(2)
C16 C9 C10 C11 -142.68(16)
C16 C9 C10 C15 37.9(2)
C16 C17 C19 C20 175.74(14)
C17 O2 C18 C8 -55.83(18)
C17 O2 C18 C27 -179.08(13)
C17 C19 C20 C21 -167.24(15)
C18 O2 C17 C16 51.20(19)
C18 O2 C17 C19 -79.00(17)
C18 C8 C9 C10 176.86(13)
C18 C8 C9 C16 -58.93(17)
C18 C27 C28 C29 -179.69(15)
C18 C27 C32 C31 -178.80(15)
C19 C20 C21 C22 -4.1(2)
C19 C20 C21 C26 175.56(15)
C20 C21 C22 C23 -179.33(17)
C20 C21 C26 C25 179.67(16)
C21 C22 C23 C24 -0.6(3)
C22 C21 C26 C25 -0.6(2)
C22 C23 C24 C25 -0.3(3)
C23 C24 C25 C26 0.6(3)
C24 C25 C26 C21 -0.2(3)
C26 C21 C22 C23 1.0(3)
C27 C28 C29 C30 -1.0(2)
C28 C27 C32 C31 2.1(2)
C28 C29 C30 C31 1.1(2)
C29 C30 C31 C32 0.4(3)
C30 C31 C32 C27 -2.1(2)
C32 C27 C28 C29 -0.6(2)
